data_4320556
loop_
_publ_author_name
'Mi-Sook Seo'
'Vladimir P. Fedin'
'Maxim N. Sokolov'
'Rita Hernandez-Molina'
'Achim Sokolowski'
'Mark R. J. Elsegood'
'William Clegg'
'A. Geoffrey Sykes'

_publ_section_title
;
 Preparation, Structure, and Reactivity of Ge-Containing Heterometallic
 Cube Derivatives of [M3E4(H2O)9]4+ (M = Mo, W; E = S, Se)
;
_journal_name_full 'Inorganic Chemistry'
_journal_page_first 6115
_journal_page_last 6122
_journal_paper_doi 10.1021/ic010256l
_journal_volume 40
_journal_year 2001
_chemical_formula_sum 'C56 H148 Ge Mo6 O70 S16'
_chemical_formula_weight 3102.93
_chemical_name_systematic
;
?
;
_space_group_IT_number 2
_symmetry_cell_setting triclinic
_symmetry_space_group_name_Hall '-P 1'
_symmetry_space_group_name_H-M 'P -1'
_atom_sites_solution_hydrogens geom
_atom_sites_solution_primary direct
_atom_sites_solution_secondary difmap
_audit_creation_method SHELXL-97
_cell_angle_alpha 92.984(2)
_cell_angle_beta 104.680(2)
_cell_angle_gamma 118.056(2)
_cell_formula_units_Z 1
_cell_length_a 13.5499(10)
_cell_length_b 14.0334(10)
_cell_length_c 18.4296(13)
_cell_measurement_reflns_used 13084
_cell_measurement_temperature 160(2)
_cell_measurement_theta_max 28.75
_cell_measurement_theta_min 2.22
_cell_volume 2930.8(4)
_computing_cell_refinement 'local programs'
_computing_data_collection 'Siemens SMART'
_computing_data_reduction 'Siemens SAINT'
_computing_molecular_graphics 'Siemens SHELXTL'
_computing_publication_material 'SHELXTL and local programs'
_computing_structure_refinement 'Siemens SHELXTL'
_computing_structure_solution 'Siemens SHELXTL'
_diffrn_ambient_temperature 160(2)
_diffrn_measured_fraction_theta_full 0.977
_diffrn_measured_fraction_theta_max 0.859
_diffrn_measurement_device_type 'Siemens SMART CCD diffractometer'
_diffrn_measurement_method '\w rotation with narrow frames'
_diffrn_radiation_monochromator graphite
_diffrn_radiation_source 'fine-focus sealed tube'
_diffrn_radiation_type MoK\a
_diffrn_radiation_wavelength 0.71073
_diffrn_reflns_av_R_equivalents 0.0214
_diffrn_reflns_av_sigmaI/netI 0.0529
_diffrn_reflns_limit_h_max 10
_diffrn_reflns_limit_h_min -17
_diffrn_reflns_limit_k_max 18
_diffrn_reflns_limit_k_min -14
_diffrn_reflns_limit_l_max 23
_diffrn_reflns_limit_l_min -24
_diffrn_reflns_number 18952
_diffrn_reflns_theta_full 26.00
_diffrn_reflns_theta_max 28.86
_diffrn_reflns_theta_min 1.79
_diffrn_standards_decay_% 0
_diffrn_standards_number 0
_exptl_absorpt_coefficient_mu 1.259
_exptl_absorpt_correction_T_max 0.647
_exptl_absorpt_correction_T_min 0.573
_exptl_absorpt_correction_type empirical
_exptl_crystal_colour 'dark red'
_exptl_crystal_density_diffrn 1.758
_exptl_crystal_density_method 'not measured'
_exptl_crystal_description block
_exptl_crystal_F_000 1584
_exptl_crystal_size_max 0.40
_exptl_crystal_size_mid 0.23
_exptl_crystal_size_min 0.16
_refine_diff_density_max 2.224
_refine_diff_density_min -1.488
_refine_diff_density_rms 0.148
_refine_ls_extinction_coef 0.00012(15)
_refine_ls_extinction_expression Fc^*^=kFc[1+0.001xFc^2^\l^3^/sin(2\q)]^-1/4^
_refine_ls_extinction_method SHELXL
_refine_ls_goodness_of_fit_ref 1.093
_refine_ls_hydrogen_treatment mixed
_refine_ls_matrix_type full
_refine_ls_number_parameters 876
_refine_ls_number_reflns 13214
_refine_ls_number_restraints 647
_refine_ls_restrained_S_all 1.072
_refine_ls_R_factor_all 0.0752
_refine_ls_R_factor_gt 0.0595
_refine_ls_shift/su_max 0.021
_refine_ls_shift/su_mean 0.000
_refine_ls_structure_factor_coef Fsqd
_refine_ls_weighting_details 'w=1/[\s^2^(Fo^2^)+(0.0415P)^2^+23.4752P] where P=(Fo^2^+2Fc^2^)/3'
_refine_ls_weighting_scheme calc
_refine_ls_wR_factor_gt 0.1372
_refine_ls_wR_factor_ref 0.1438
_reflns_number_gt 10685
_reflns_number_total 13214
_reflns_threshold_expression >2sigma(I)
_cod_data_source_file ic010256l_1.cif
_cod_data_source_block ags23
_cod_depositor_comments
;
The following automatic conversions were performed:

'_refine_ls_weighting_scheme' value 'calc
w=1/[\s^2^(Fo^2^)+(0.0415P)^2^+23.4752P] where P=(Fo^2^+2Fc^2^)/3'
was changed to 'calc'. New tag '_refine_ls_weighting_details' was
created. The value of the new tag was set to
'w=1/[\s^2^(Fo^2^)+(0.0415P)^2^+23.4752P] where P=(Fo^2^+2Fc^2^)/3'.

Automatic conversion script
Id: cif_fix_values 3143 2015-03-26 13:38:13Z robertas 
;
_cod_database_code 4320556

loop_
_symmetry_equiv_pos_as_xyz
'x, y, z'
'-x, -y, -z'

loop_
_atom_site_label
_atom_site_type_symbol
_atom_site_fract_x
_atom_site_fract_y
_atom_site_fract_z
_atom_site_U_iso_or_equiv
_atom_site_adp_type
_atom_site_occupancy
_atom_site_calc_flag
_atom_site_refinement_flags
_atom_site_disorder_assembly
_atom_site_disorder_group
Ge1 Ge 0.5000 0.5000 0.5000 0.01400(17) Uani 1 d S . .
Mo1 Mo 0.77541(4) 0.73124(4) 0.52339(3) 0.01721(12) Uani 1 d . . .
Mo2 Mo 0.77304(4) 0.65339(4) 0.65338(3) 0.01518(11) Uani 1 d . . .
Mo3 Mo 0.79350(4) 0.54896(4) 0.53701(2) 0.01364(11) Uani 1 d . . .
S1 S 0.93414(11) 0.72708(11) 0.60712(8) 0.0185(3) Uani 1 d . . .
S2 S 0.62742(11) 0.68490(11) 0.57989(8) 0.0176(3) Uani 1 d . . .
S3 S 0.64487(11) 0.46833(11) 0.59369(7) 0.0155(3) Uani 1 d . . .
S4 S 0.65296(11) 0.56041(11) 0.43924(7) 0.0165(3) Uani 1 d . . .
O1 O 0.6768(4) 0.7907(4) 0.4452(3) 0.0313(10) Uani 1 d . . .
O2 O 0.8640(4) 0.9055(3) 0.5741(3) 0.0323(10) Uani 1 d . . .
O3 O 0.8843(4) 0.7979(4) 0.4514(3) 0.0355(11) Uani 1 d . . .
O4 O 0.6765(4) 0.6164(4) 0.7368(2) 0.0250(9) Uani 1 d . . .
O5 O 0.8811(4) 0.6185(4) 0.7438(2) 0.0262(9) Uani 1 d . . .
O6 O 0.8641(3) 0.8127(3) 0.7275(2) 0.0250(9) Uani 1 d . . .
O7 O 0.7199(4) 0.3799(3) 0.4789(2) 0.0271(9) Uani 1 d . . .
O8 O 0.9052(4) 0.5719(4) 0.4650(2) 0.0253(9) Uani 1 d . . .
O9 O 0.9082(3) 0.4966(3) 0.6024(2) 0.0204(8) Uani 1 d . . .
S5 S 0.69543(18) 0.38010(17) 0.81538(11) 0.0413(4) Uani 1 d . . .
O10 O 0.7967(5) 0.4255(5) 0.7859(3) 0.0474(14) Uani 1 d . . .
O11 O 0.6254(5) 0.4336(5) 0.7944(3) 0.0525(15) Uani 1 d . . .
O12 O 0.6260(5) 0.2614(5) 0.7939(3) 0.0565(16) Uani 1 d . . .
C1 C 0.7559(6) 0.4156(6) 0.9163(4) 0.0349(14) Uani 1 d U . .
C2 C 0.7059(11) 0.4460(11) 0.9628(8) 0.027(3) Uani 0.504(9) d PU A 1
H2 H 0.6381 0.4516 0.9398 0.033 Uiso 0.504(9) calc PR A 1
C3 C 0.7514(12) 0.4688(11) 1.0423(8) 0.033(3) Uani 0.504(9) d PU A 1
H3 H 0.7128 0.4856 1.0730 0.040 Uiso 0.504(9) calc PR A 1
C4 C 0.8500(6) 0.4666(6) 1.0748(4) 0.0345(14) Uani 1 d U . .
C5 C 0.9108(12) 0.4463(11) 1.0340(9) 0.037(3) Uani 0.504(9) d PU A 1
H5 H 0.9809 0.4458 1.0594 0.044 Uiso 0.504(9) calc PR A 1
C6 C 0.8691(12) 0.4261(12) 0.9543(9) 0.037(3) Uani 0.504(9) d PU A 1
H6 H 0.9147 0.4191 0.9251 0.045 Uiso 0.504(9) calc PR A 1
C7 C 0.8982(7) 0.4925(7) 1.1613(5) 0.0496(19) Uani 1 d U . .
H7A H 0.9241 0.5697 1.1804 0.074 Uiso 1 calc R . .
H7B H 0.9653 0.4801 1.1773 0.074 Uiso 1 calc R . .
H7C H 0.8366 0.4444 1.1821 0.074 Uiso 1 calc R . .
C2X C 0.7659(12) 0.5035(12) 0.9513(9) 0.034(3) Uani 0.496(9) d PU A 2
H2X H 0.7410 0.5477 0.9236 0.041 Uiso 0.496(9) calc PR A 2
C3X C 0.8148(12) 0.5317(12) 1.0314(9) 0.035(3) Uani 0.496(9) d PU A 2
H3X H 0.8245 0.5972 1.0575 0.043 Uiso 0.496(9) calc PR A 2
C5X C 0.8282(11) 0.3680(12) 1.0303(8) 0.034(3) Uani 0.496(9) d PU A 2
H5X H 0.8502 0.3211 1.0567 0.041 Uiso 0.496(9) calc PR A 2
C6X C 0.7781(12) 0.3367(12) 0.9529(8) 0.034(3) Uani 0.496(9) d PU A 2
H6X H 0.7594 0.2682 0.9253 0.041 Uiso 0.496(9) calc PR A 2
S6 S 0.57678(13) 0.38512(13) 0.22241(9) 0.0271(3) Uani 1 d . . .
O13 O 0.6262(4) 0.5032(4) 0.2433(3) 0.0402(12) Uani 1 d . . .
O14 O 0.6614(4) 0.3486(5) 0.2408(3) 0.0408(12) Uani 1 d . . .
O15 O 0.4800(4) 0.3245(4) 0.2542(3) 0.0317(10) Uani 1 d . . .
C8 C 0.5119(5) 0.3486(5) 0.1218(3) 0.0246(12) Uani 1 d U . .
C9 C 0.5020(15) 0.2593(13) 0.0837(9) 0.035(3) Uani 0.505(17) d PU B 1
H9 H 0.5289 0.2154 0.1102 0.042 Uiso 0.505(17) calc PR B 1
C10 C 0.4516(14) 0.2317(14) 0.0042(9) 0.038(3) Uani 0.505(17) d PU B 1
H10 H 0.4441 0.1679 -0.0228 0.046 Uiso 0.505(17) calc PR B 1
C11 C 0.4115(6) 0.2944(6) -0.0371(4) 0.0381(15) Uani 1 d U . .
C12 C 0.4230(16) 0.3855(16) 0.0084(9) 0.038(3) Uani 0.505(17) d PU B 1
H12 H 0.3972 0.4309 -0.0169 0.045 Uiso 0.505(17) calc PR B 1
C13 C 0.4699(15) 0.4130(15) 0.0882(9) 0.030(3) Uani 0.505(17) d PU B 1
H13 H 0.4726 0.4725 0.1174 0.036 Uiso 0.505(17) calc PR B 1
C14 C 0.3597(8) 0.2674(8) -0.1232(4) 0.058(2) Uani 1 d U . .
H14A H 0.3185 0.1874 -0.1413 0.087 Uiso 1 calc R . .
H14B H 0.4230 0.3031 -0.1459 0.087 Uiso 1 calc R . .
H14C H 0.3040 0.2942 -0.1383 0.087 Uiso 1 calc R . .
C9X C 0.5578(14) 0.3083(13) 0.0735(8) 0.032(3) Uani 0.495(17) d PU B 2
H9X H 0.6240 0.2998 0.0954 0.038 Uiso 0.495(17) calc PR B 2
C10X C 0.5051(15) 0.2817(13) -0.0055(8) 0.034(3) Uani 0.495(17) d PU B 2
H10X H 0.5351 0.2544 -0.0375 0.040 Uiso 0.495(17) calc PR B 2
C12X C 0.3694(17) 0.3359(14) 0.0058(9) 0.034(3) Uani 0.495(17) d PU B 2
H12X H 0.3054 0.3466 -0.0180 0.041 Uiso 0.495(17) calc PR B 2
C13X C 0.4188(14) 0.3636(14) 0.0853(8) 0.027(3) Uani 0.495(17) d PU B 2
H13X H 0.3880 0.3933 0.1150 0.032 Uiso 0.495(17) calc PR B 2
S7 S 0.82325(14) 0.12345(14) 1.18911(9) 0.0298(4) Uani 1 d . . .
O16 O 0.8883(4) 0.2440(4) 1.2081(3) 0.0342(11) Uani 1 d . . .
O17 O 0.9006(4) 0.0772(4) 1.2053(3) 0.0421(13) Uani 1 d . . .
O18 O 0.7311(4) 0.0772(4) 1.2251(3) 0.0415(12) Uani 1 d . . .
C15 C 0.7532(5) 0.0864(5) 1.0891(4) 0.0266(12) Uani 1 d DU . .
C16 C 0.7412(12) 0.0012(11) 1.0473(7) 0.026(3) Uani 0.501(10) d PU C 1
H16 H 0.7708 -0.0426 1.0711 0.031 Uiso 0.501(10) calc PR C 1
C17 C 0.6859(13) -0.0263(12) 0.9687(7) 0.028(3) Uani 0.501(10) d PU C 1
H17 H 0.6763 -0.0899 0.9399 0.034 Uiso 0.501(10) calc PR C 1
C18 C 0.6448(6) 0.0364(5) 0.9316(4) 0.0293(13) Uani 1 d DU . .
C19 C 0.6623(11) 0.1312(11) 0.9738(8) 0.031(3) Uani 0.501(10) d PU C 1
H19 H 0.6361 0.1762 0.9484 0.038 Uiso 0.501(10) calc PR C 1
C20 C 0.7177(10) 0.1615(10) 1.0530(7) 0.027(3) Uani 0.501(10) d PU C 1
H20 H 0.7317 0.2272 1.0820 0.033 Uiso 0.501(10) calc PR C 1
C21 C 0.5870(7) 0.0095(7) 0.8464(4) 0.0423(17) Uani 1 d U . .
H21A H 0.6473 0.0440 0.8213 0.063 Uiso 1 calc R . .
H21B H 0.5320 0.0376 0.8341 0.063 Uiso 1 calc R . .
H21C H 0.5439 -0.0706 0.8283 0.063 Uiso 1 calc R . .
C16X C 0.8004(12) 0.0530(10) 1.0409(8) 0.033(3) Uani 0.499(10) d PDU C 2
H16X H 0.8692 0.0479 1.0611 0.040 Uiso 0.499(10) calc PR C 2
C17X C 0.7441(13) 0.0275(11) 0.9628(8) 0.033(3) Uani 0.499(10) d PDU C 2
H17X H 0.7744 0.0031 0.9294 0.039 Uiso 0.499(10) calc PR C 2
C19X C 0.5958(11) 0.0600(11) 0.9834(7) 0.030(3) Uani 0.499(10) d PDU C 2
H19X H 0.5241 0.0605 0.9639 0.036 Uiso 0.499(10) calc PR C 2
C20X C 0.6475(11) 0.0824(11) 1.0616(7) 0.029(3) Uani 0.499(10) d PDU C 2
H20X H 0.6104 0.0949 1.0955 0.035 Uiso 0.499(10) calc PR C 2
S8 S 0.91597(16) 0.12419(14) 0.73599(9) 0.0338(4) Uani 1 d . . .
O19 O 0.9648(5) 0.0621(4) 0.7092(3) 0.0480(14) Uani 1 d . . .
O20 O 0.9556(4) 0.2305(4) 0.7125(3) 0.0393(12) Uani 1 d . . .
O21 O 0.7879(5) 0.0619(5) 0.7155(3) 0.0534(15) Uani 1 d . . .
C22 C 0.9699(6) 0.1530(5) 0.8368(3) 0.0273(13) Uani 1 d DU . .
C23 C 0.9674(17) 0.2387(12) 0.8781(7) 0.032(3) Uani 0.50(2) d PDU D 1
H23 H 0.9363 0.2800 0.8519 0.038 Uiso 0.50(2) calc PR D 1
C24 C 1.0103(16) 0.2620(13) 0.9566(6) 0.034(3) Uani 0.50(2) d PDU D 1
H24 H 1.0127 0.3223 0.9845 0.041 Uiso 0.50(2) calc PR D 1
C25 C 1.0512(6) 0.1972(6) 0.9964(4) 0.0362(15) Uani 1 d DU . .
C26 C 1.0633(18) 0.1228(17) 0.9545(8) 0.034(5) Uani 0.50(2) d PDU D 1
H26 H 1.1000 0.0855 0.9806 0.040 Uiso 0.50(2) calc PR D 1
C27 C 1.0242(18) 0.0997(16) 0.8756(8) 0.032(5) Uani 0.50(2) d PDU D 1
H27 H 1.0344 0.0477 0.8480 0.039 Uiso 0.50(2) calc PR D 1
C28 C 1.0961(8) 0.2215(9) 1.0832(4) 0.060(2) Uani 1 d U . .
H28A H 1.1546 0.1983 1.1004 0.090 Uiso 1 calc R . .
H28B H 1.0302 0.1812 1.1029 0.090 Uiso 1 calc R . .
H28C H 1.1326 0.3008 1.1024 0.090 Uiso 1 calc R . .
C23X C 0.9147(15) 0.1901(16) 0.8781(7) 0.032(3) Uani 0.50(2) d PDU D 2
H23X H 0.8535 0.2034 0.8523 0.039 Uiso 0.50(2) calc PR D 2
C24X C 0.9528(13) 0.2059(14) 0.9560(7) 0.031(3) Uani 0.50(2) d PDU D 2
H24X H 0.9117 0.2234 0.9842 0.037 Uiso 0.50(2) calc PR D 2
C26X C 1.0931(18) 0.1510(17) 0.9539(8) 0.034(5) Uani 0.50(2) d PDU D 2
H26X H 1.1508 0.1334 0.9795 0.040 Uiso 0.50(2) calc PR D 2
C27X C 1.0539(18) 0.1292(18) 0.8751(9) 0.034(5) Uani 0.50(2) d PDU D 2
H27X H 1.0850 0.0976 0.8471 0.041 Uiso 0.50(2) calc PR D 2
O1W O 0.659(2) 0.9916(18) 0.5725(12) 0.191(10) Uani 0.535(15) d PU E 1
O1WX O 0.5774(15) 0.8767(13) 0.5126(10) 0.073(4) Uani 0.465(15) d PU E 2
O2W O 0.4815(8) 0.8056(8) 0.4651(7) 0.065(4) Uani 0.640(15) d PU F 1
O2WX O 0.3851(17) 0.8584(18) 0.4219(13) 0.112(12) Uani 0.360(15) d P F 2
O3W O 0.4142(9) 0.8851(8) 0.3273(6) 0.045(4) Uani 0.56(2) d P G 1
O3WX O 0.551(5) 0.899(2) 0.3196(16) 0.32(4) Uani 0.44(2) d P G 2
O4W O 0.635(3) 0.734(3) 0.3086(13) 0.044(6) Uani 0.39(5) d PU H 1
O4WX O 0.598(2) 0.686(2) 0.2978(10) 0.045(4) Uani 0.61(5) d PU H 2
O5W O 0.2660(10) 0.9026(9) 0.5220(10) 0.205(8) Uani 1 d . . .
O6W O 0.8549(5) 0.6337(8) 0.3333(3) 0.110(4) Uani 1 d . . .
O7W O 0.156(2) 0.165(3) 0.6758(14) 0.082(9) Uani 0.250(15) d PU I 1
O7WX O 0.1745(12) 0.0569(10) 0.6739(6) 0.131(6) Uani 0.750(15) d PU I 2
O8W O 0.3839(6) 0.9150(7) 0.6684(4) 0.082(2) Uani 1 d . . .
O9W O 0.4609(5) 0.7771(5) 0.6276(3) 0.0531(15) Uani 1 d . . .
O10W O 0.1084(5) 0.9558(5) 0.5199(3) 0.0566(16) Uani 1 d . . .
O11W O 0.8631(4) 0.3051(4) 0.4620(3) 0.0337(10) Uani 1 d . . .
O12W O 0.1829(4) 0.6775(4) 0.3381(3) 0.0424(12) Uani 1 d . . .
O13W O 0.7404(4) 0.8745(4) 0.7859(3) 0.0372(11) Uani 1 d . . .
O14W O 0.1342(4) 0.6439(4) 0.6777(2) 0.0294(10) Uani 1 d . . .

loop_
_atom_site_aniso_label
_atom_site_aniso_U_11
_atom_site_aniso_U_22
_atom_site_aniso_U_33
_atom_site_aniso_U_23
_atom_site_aniso_U_13
_atom_site_aniso_U_12
Ge1 0.0098(4) 0.0142(4) 0.0136(4) 0.0016(3) 0.0011(3) 0.0040(3)
Mo1 0.0135(2) 0.0125(2) 0.0214(2) 0.00384(17) 0.00390(18) 0.00389(17)
Mo2 0.0109(2) 0.0173(2) 0.0130(2) -0.00160(17) -0.00002(16) 0.00600(18)
Mo3 0.0105(2) 0.0137(2) 0.0139(2) 0.00078(16) 0.00220(16) 0.00494(17)
S1 0.0107(6) 0.0164(6) 0.0225(7) 0.0005(5) 0.0029(5) 0.0039(5)
S2 0.0122(6) 0.0160(6) 0.0209(6) -0.0002(5) 0.0013(5) 0.0065(5)
S3 0.0136(6) 0.0167(6) 0.0138(6) 0.0035(5) 0.0030(5) 0.0062(5)
S4 0.0153(6) 0.0174(6) 0.0141(6) 0.0032(5) 0.0036(5) 0.0068(5)
O1 0.026(2) 0.025(2) 0.039(3) 0.0151(19) 0.004(2) 0.0115(19)
O2 0.029(2) 0.016(2) 0.040(3) 0.0022(18) 0.003(2) 0.0067(18)
O3 0.029(2) 0.024(2) 0.046(3) 0.011(2) 0.020(2) 0.0024(19)
O4 0.020(2) 0.036(2) 0.0180(19) 0.0002(17) 0.0066(16) 0.0136(18)
O5 0.023(2) 0.034(2) 0.0170(19) 0.0017(17) -0.0019(16) 0.0145(19)
O6 0.019(2) 0.023(2) 0.026(2) -0.0069(17) 0.0014(17) 0.0084(17)
O7 0.027(2) 0.022(2) 0.031(2) -0.0040(18) 0.0042(18) 0.0136(18)
O8 0.026(2) 0.032(2) 0.026(2) 0.0078(18) 0.0146(18) 0.0174(19)
O9 0.0140(19) 0.024(2) 0.0210(19) 0.0019(16) -0.0009(15) 0.0114(16)
S5 0.0495(11) 0.0520(11) 0.0417(10) 0.0269(9) 0.0286(9) 0.0315(9)
O10 0.061(4) 0.055(3) 0.055(3) 0.033(3) 0.043(3) 0.038(3)
O11 0.059(4) 0.084(4) 0.049(3) 0.042(3) 0.031(3) 0.052(3)
O12 0.064(4) 0.047(3) 0.049(3) 0.018(3) 0.023(3) 0.018(3)
C1 0.040(4) 0.046(4) 0.041(3) 0.028(3) 0.027(3) 0.030(3)
C2 0.020(6) 0.034(7) 0.039(5) 0.023(5) 0.020(4) 0.016(5)
C3 0.033(6) 0.032(7) 0.045(5) 0.017(6) 0.023(5) 0.018(6)
C4 0.026(3) 0.034(3) 0.042(3) 0.016(3) 0.016(3) 0.011(3)
C5 0.027(6) 0.032(7) 0.052(6) 0.013(6) 0.014(5) 0.015(6)
C6 0.033(6) 0.044(8) 0.051(6) 0.011(6) 0.025(6) 0.025(6)
C7 0.038(4) 0.053(5) 0.047(4) 0.006(4) 0.011(3) 0.016(4)
C2X 0.024(7) 0.039(7) 0.046(6) 0.017(6) 0.015(6) 0.018(6)
C3X 0.024(7) 0.036(7) 0.048(6) 0.010(5) 0.016(6) 0.014(6)
C5X 0.021(6) 0.043(7) 0.042(5) 0.017(5) 0.011(5) 0.018(6)
C6X 0.027(7) 0.041(7) 0.038(6) 0.015(5) 0.009(5) 0.020(6)
S6 0.0167(7) 0.0334(8) 0.0278(8) 0.0058(6) 0.0053(6) 0.0108(6)
O13 0.037(3) 0.034(3) 0.031(2) 0.000(2) 0.002(2) 0.009(2)
O14 0.024(2) 0.060(3) 0.041(3) 0.014(2) 0.006(2) 0.025(2)
O15 0.024(2) 0.041(3) 0.032(2) 0.011(2) 0.0119(19) 0.015(2)
C8 0.018(3) 0.025(3) 0.026(3) 0.003(2) 0.008(2) 0.006(2)
C9 0.038(8) 0.025(6) 0.042(6) 0.009(5) 0.016(6) 0.014(6)
C10 0.033(8) 0.031(7) 0.038(5) -0.002(5) 0.018(6) 0.004(6)
C11 0.027(3) 0.040(4) 0.031(3) 0.007(3) 0.013(3) 0.002(3)
C12 0.031(8) 0.044(8) 0.035(5) 0.017(6) 0.011(6) 0.015(7)
C13 0.028(8) 0.031(7) 0.034(5) 0.009(6) 0.010(6) 0.016(6)
C14 0.052(5) 0.065(6) 0.029(3) 0.008(3) 0.016(3) 0.007(4)
C9X 0.024(7) 0.034(8) 0.039(6) 0.006(6) 0.015(5) 0.013(6)
C10X 0.034(7) 0.025(7) 0.033(5) -0.003(6) 0.020(5) 0.004(6)
C12X 0.032(8) 0.034(8) 0.031(5) 0.009(6) 0.004(6) 0.017(6)
C13X 0.020(7) 0.033(8) 0.030(5) 0.008(6) 0.011(6) 0.014(6)
S7 0.0200(7) 0.0359(9) 0.0247(7) -0.0059(6) -0.0022(6) 0.0128(7)
O16 0.020(2) 0.034(3) 0.038(3) -0.006(2) -0.0005(19) 0.0105(19)
O17 0.033(3) 0.047(3) 0.034(3) -0.010(2) -0.011(2) 0.024(2)
O18 0.033(3) 0.054(3) 0.030(2) 0.001(2) 0.008(2) 0.018(2)
C15 0.015(3) 0.029(3) 0.028(3) -0.002(2) 0.002(2) 0.008(2)
C16 0.026(7) 0.019(6) 0.026(5) 0.002(4) 0.001(5) 0.009(5)
C17 0.032(7) 0.023(6) 0.023(5) -0.002(4) 0.010(5) 0.008(5)
C18 0.024(3) 0.026(3) 0.028(3) 0.004(2) 0.007(2) 0.006(2)
C19 0.022(6) 0.033(6) 0.036(5) 0.006(5) -0.001(5) 0.016(6)
C20 0.017(6) 0.024(6) 0.033(5) 0.002(4) 0.000(5) 0.009(5)
C21 0.042(4) 0.050(4) 0.029(3) 0.011(3) 0.009(3) 0.020(4)
C16X 0.019(6) 0.026(7) 0.046(6) -0.006(6) 0.007(5) 0.007(5)
C17X 0.033(7) 0.025(7) 0.038(5) -0.001(6) 0.015(5) 0.011(6)
C19X 0.016(6) 0.031(7) 0.032(5) 0.000(5) -0.001(4) 0.007(5)
C20X 0.021(6) 0.035(7) 0.029(5) -0.003(5) 0.004(5) 0.015(5)
S8 0.0367(9) 0.0326(9) 0.0198(7) 0.0037(6) 0.0091(7) 0.0079(7)
O19 0.068(4) 0.043(3) 0.024(2) -0.007(2) 0.010(2) 0.024(3)
O20 0.041(3) 0.044(3) 0.029(2) 0.019(2) 0.013(2) 0.017(2)
O21 0.040(3) 0.057(4) 0.030(3) 0.004(2) 0.007(2) 0.002(3)
C22 0.032(3) 0.023(3) 0.017(3) 0.002(2) 0.009(2) 0.006(2)
C23 0.043(9) 0.018(6) 0.025(5) 0.004(5) 0.010(6) 0.008(6)
C24 0.040(9) 0.028(7) 0.026(5) -0.008(5) 0.011(6) 0.012(7)
C25 0.035(4) 0.043(4) 0.024(3) 0.004(3) 0.012(3) 0.014(3)
C26 0.018(9) 0.037(11) 0.032(5) -0.006(6) -0.007(6) 0.011(9)
C27 0.016(9) 0.031(10) 0.031(6) -0.016(6) -0.010(6) 0.008(8)
C28 0.063(6) 0.093(7) 0.029(3) 0.008(4) 0.014(4) 0.043(5)
C23X 0.035(8) 0.028(8) 0.030(5) -0.005(6) 0.004(5) 0.016(7)
C24X 0.026(7) 0.029(8) 0.029(5) 0.000(6) 0.015(5) 0.006(6)
C26X 0.029(11) 0.023(9) 0.032(5) -0.012(6) -0.009(6) 0.010(9)
C27X 0.027(10) 0.033(11) 0.033(6) -0.011(6) 0.004(6) 0.013(9)
O1W 0.193(16) 0.108(12) 0.102(12) 0.039(10) -0.029(12) -0.020(12)
O1WX 0.090(9) 0.064(8) 0.085(9) 0.023(7) 0.036(7) 0.048(7)
O2W 0.038(5) 0.038(5) 0.107(9) -0.009(5) 0.009(5) 0.020(4)
O2WX 0.054(13) 0.087(16) 0.098(17) 0.059(13) -0.028(11) -0.018(11)
O3W 0.040(6) 0.043(6) 0.051(6) 0.019(5) 0.018(5) 0.016(5)
O3WX 0.57(9) 0.12(2) 0.12(2) -0.044(17) -0.19(4) 0.21(4)
O4W 0.042(12) 0.058(14) 0.011(7) 0.012(9) 0.005(7) 0.011(10)
O4WX 0.047(10) 0.055(11) 0.033(6) 0.007(7) 0.007(6) 0.028(8)
O5W 0.107(8) 0.086(7) 0.37(2) 0.100(10) -0.009(11) 0.040(6)
O6W 0.034(3) 0.163(8) 0.029(3) 0.036(4) -0.001(3) -0.027(4)
O7W 0.067(12) 0.102(13) 0.046(10) 0.059(10) 0.015(9) 0.014(9)
O7WX 0.128(10) 0.086(8) 0.071(7) 0.016(6) 0.026(7) -0.026(7)
O8W 0.072(5) 0.133(7) 0.044(4) -0.003(4) 0.013(3) 0.057(5)
O9W 0.048(3) 0.051(3) 0.046(3) -0.001(3) 0.003(3) 0.020(3)
O10W 0.051(3) 0.042(3) 0.046(3) 0.017(3) 0.006(3) 0.005(3)
O11W 0.033(3) 0.041(3) 0.040(3) 0.010(2) 0.017(2) 0.024(2)
O12W 0.039(3) 0.043(3) 0.044(3) 0.018(2) 0.019(2) 0.017(2)
O13W 0.027(2) 0.035(3) 0.046(3) -0.004(2) 0.012(2) 0.014(2)
O14W 0.018(2) 0.039(3) 0.026(2) 0.0001(19) -0.0011(17) 0.0151(19)

loop_
_atom_type_symbol
_atom_type_description
_atom_type_scat_dispersion_real
_atom_type_scat_dispersion_imag
_atom_type_scat_source
C C 0.0033 0.0016 'International Tables Vol C Tables 4.2.6.8 and 6.1.1.4'
O O 0.0106 0.0060 'International Tables Vol C Tables 4.2.6.8 and 6.1.1.4'
S S 0.1246 0.1234 'International Tables Vol C Tables 4.2.6.8 and 6.1.1.4'
Ge Ge 0.1547 1.8001 'International Tables Vol C Tables 4.2.6.8 and 6.1.1.4'
Mo Mo -1.6832 0.6857 'International Tables Vol C Tables 4.2.6.8 and 6.1.1.4'
H H 0.0000 0.0000 'International Tables Vol C Tables 4.2.6.8 and 6.1.1.4'

loop_
_geom_angle_atom_site_label_1
_geom_angle_atom_site_label_2
_geom_angle_atom_site_label_3
_geom_angle
_geom_angle_site_symmetry_1
_geom_angle_site_symmetry_3
_geom_angle_publ_flag
S4 Ge1 S4 180.0 . 2_666 ?
S4 Ge1 S2 96.91(4) . 2_666 ?
S4 Ge1 S2 83.09(4) 2_666 2_666 ?
S4 Ge1 S2 83.09(4) . . ?
S4 Ge1 S2 96.91(4) 2_666 . ?
S2 Ge1 S2 179.999(1) 2_666 . ?
S4 Ge1 S3 99.10(4) . 2_666 ?
S4 Ge1 S3 80.90(4) 2_666 2_666 ?
S2 Ge1 S3 80.02(4) 2_666 2_666 ?
S2 Ge1 S3 99.98(4) . 2_666 ?
S4 Ge1 S3 80.90(4) . . ?
S4 Ge1 S3 99.10(4) 2_666 . ?
S2 Ge1 S3 99.98(4) 2_666 . ?
S2 Ge1 S3 80.02(4) . . ?
S3 Ge1 S3 179.999(1) 2_666 . ?
O3 Mo1 O2 80.50(18) . . ?
O3 Mo1 O1 78.36(19) . . ?
O2 Mo1 O1 77.16(17) . . ?
O3 Mo1 S2 162.10(14) . . ?
O2 Mo1 S2 93.33(13) . . ?
O1 Mo1 S2 83.90(13) . . ?
O3 Mo1 S1 87.35(14) . . ?
O2 Mo1 S1 86.97(13) . . ?
O1 Mo1 S1 160.12(12) . . ?
S2 Mo1 S1 109.23(5) . . ?
O3 Mo1 S4 93.51(13) . . ?
O2 Mo1 S4 162.98(13) . . ?
O1 Mo1 S4 86.05(12) . . ?
S2 Mo1 S4 87.58(5) . . ?
S1 Mo1 S4 108.79(5) . . ?
O3 Mo1 Mo2 142.28(14) . . ?
O2 Mo1 Mo2 97.79(13) . . ?
O1 Mo1 Mo2 138.43(13) . . ?
S2 Mo1 Mo2 54.93(4) . . ?
S1 Mo1 Mo2 55.00(4) . . ?
S4 Mo1 Mo2 96.64(4) . . ?
O3 Mo1 Mo3 98.88(13) . . ?
O2 Mo1 Mo3 141.68(12) . . ?
O1 Mo1 Mo3 140.68(12) . . ?
S2 Mo1 Mo3 96.33(4) . . ?
S1 Mo1 Mo3 54.84(4) . . ?
S4 Mo1 Mo3 54.77(4) . . ?
Mo2 Mo1 Mo3 59.672(17) . . ?
O6 Mo2 O5 83.27(16) . . ?
O6 Mo2 O4 79.85(16) . . ?
O5 Mo2 O4 77.55(16) . . ?
O6 Mo2 S2 92.80(12) . . ?
O5 Mo2 S2 164.06(12) . . ?
O4 Mo2 S2 86.56(12) . . ?
O6 Mo2 S3 165.39(12) . . ?
O5 Mo2 S3 94.28(12) . . ?
O4 Mo2 S3 85.55(12) . . ?
S2 Mo2 S3 85.63(5) . . ?
O6 Mo2 S1 84.48(12) . . ?
O5 Mo2 S1 86.11(12) . . ?
O4 Mo2 S1 158.50(11) . . ?
S2 Mo2 S1 108.95(5) . . ?
S3 Mo2 S1 109.78(5) . . ?
O6 Mo2 Mo3 139.44(11) . . ?
O5 Mo2 Mo3 96.20(11) . . ?
O4 Mo2 Mo3 139.87(11) . . ?
S2 Mo2 Mo3 96.79(4) . . ?
S3 Mo2 Mo3 55.08(3) . . ?
S1 Mo2 Mo3 55.12(4) . . ?
O6 Mo2 Mo1 95.14(12) . . ?
O5 Mo2 Mo1 140.82(12) . . ?
O4 Mo2 Mo1 140.92(11) . . ?
S2 Mo2 Mo1 54.78(4) . . ?
S3 Mo2 Mo1 95.78(4) . . ?
S1 Mo2 Mo1 54.88(4) . . ?
Mo3 Mo2 Mo1 60.439(17) . . ?
O9 Mo3 O7 76.08(15) . . ?
O9 Mo3 O8 80.27(15) . . ?
O7 Mo3 O8 78.88(16) . . ?
O9 Mo3 S3 96.79(11) . . ?
O7 Mo3 S3 83.46(12) . . ?
O8 Mo3 S3 162.30(12) . . ?
O9 Mo3 S4 162.96(11) . . ?
O7 Mo3 S4 87.60(12) . . ?
O8 Mo3 S4 91.94(12) . . ?
S3 Mo3 S4 86.02(5) . . ?
O9 Mo3 S1 86.41(11) . . ?
O7 Mo3 S1 159.45(12) . . ?
O8 Mo3 S1 87.72(12) . . ?
S3 Mo3 S1 109.62(5) . . ?
S4 Mo3 S1 108.55(5) . . ?
O9 Mo3 Mo2 98.59(11) . . ?
O7 Mo3 Mo2 137.57(12) . . ?
O8 Mo3 Mo2 142.61(12) . . ?
S3 Mo3 Mo2 55.00(3) . . ?
S4 Mo3 Mo2 96.77(4) . . ?
S1 Mo3 Mo2 55.03(4) . . ?
O9 Mo3 Mo1 141.01(11) . . ?
O7 Mo3 Mo1 142.24(12) . . ?
O8 Mo3 Mo1 97.82(11) . . ?
S3 Mo3 Mo1 95.34(4) . . ?
S4 Mo3 Mo1 54.74(4) . . ?
S1 Mo3 Mo1 54.63(4) . . ?
Mo2 Mo3 Mo1 59.889(17) . . ?
Mo1 S1 Mo2 70.12(4) . . ?
Mo1 S1 Mo3 70.52(4) . . ?
Mo2 S1 Mo3 69.84(4) . . ?
Mo1 S2 Mo2 70.29(4) . . ?
Mo1 S2 Ge1 94.42(5) . . ?
Mo2 S2 Ge1 97.31(5) . . ?
Mo2 S3 Mo3 69.92(4) . . ?
Mo2 S3 Ge1 95.95(5) . . ?
Mo3 S3 Ge1 95.27(5) . . ?
Mo1 S4 Mo3 70.49(4) . . ?
Mo1 S4 Ge1 94.69(5) . . ?
Mo3 S4 Ge1 97.04(5) . . ?
O12 S5 O11 113.0(4) . . ?
O12 S5 O10 112.2(4) . . ?
O11 S5 O10 111.2(3) . . ?
O12 S5 C1 107.8(3) . . ?
O11 S5 C1 106.3(3) . . ?
O10 S5 C1 105.9(3) . . ?
C2X C1 C2 40.1(8) . . ?
C2X C1 C6X 125.3(10) . . ?
C2 C1 C6X 102.5(9) . . ?
C2X C1 C6 101.8(10) . . ?
C2 C1 C6 115.9(10) . . ?
C6X C1 C6 52.4(8) . . ?
C2X C1 S5 118.3(8) . . ?
C2 C1 S5 122.8(7) . . ?
C6X C1 S5 116.0(8) . . ?
C6 C1 S5 120.9(7) . . ?
C1 C2 C3 122.2(11) . . ?
C4 C3 C2 119.1(12) . . ?
C3 C4 C5 123.1(10) . . ?
C3 C4 C3X 41.5(8) . . ?
C5 C4 C3X 101.2(9) . . ?
C3 C4 C5X 101.7(10) . . ?
C5 C4 C5X 47.4(8) . . ?
C3X C4 C5X 114.2(10) . . ?
C3 C4 C7 118.1(9) . . ?
C5 C4 C7 118.8(9) . . ?
C3X C4 C7 123.9(9) . . ?
C5X C4 C7 121.8(8) . . ?
C4 C5 C6 119.2(12) . . ?
C5 C6 C1 119.7(11) . . ?
C1 C2X C3X 118.0(13) . . ?
C2X C3X C4 122.7(13) . . ?
C6X C5X C4 124.5(12) . . ?
C5X C6X C1 114.6(13) . . ?
O14 S6 O13 114.7(3) . . ?
O14 S6 O15 110.8(3) . . ?
O13 S6 O15 111.3(3) . . ?
O14 S6 C8 106.8(3) . . ?
O13 S6 C8 106.7(3) . . ?
O15 S6 C8 105.9(3) . . ?
C9 C8 C13 124.1(11) . . ?
C9 C8 C13X 110.1(10) . . ?
C13 C8 C13X 29.3(7) . . ?
C9 C8 C9X 34.3(7) . . ?
C13 C8 C9X 111.9(10) . . ?
C13X C8 C9X 116.6(10) . . ?
C9 C8 S6 119.2(8) . . ?
C13 C8 S6 116.6(8) . . ?
C13X C8 S6 121.8(7) . . ?
C9X C8 S6 121.5(7) . . ?
C8 C9 C10 118.8(13) . . ?
C9 C10 C11 122.5(13) . . ?
C12X C11 C10X 121.5(11) . . ?
C12X C11 C10 108.4(10) . . ?
C10X C11 C10 34.1(7) . . ?
C12X C11 C12 30.2(7) . . ?
C10X C11 C12 108.8(10) . . ?
C10 C11 C12 114.5(10) . . ?
C12X C11 C14 120.0(10) . . ?
C10X C11 C14 118.4(9) . . ?
C10 C11 C14 123.1(9) . . ?
C12 C11 C14 122.3(10) . . ?
C13 C12 C11 124.1(14) . . ?
C8 C13 C12 115.8(13) . . ?
C10X C9X C8 119.8(12) . . ?
C11 C10X C9X 120.5(12) . . ?
C11 C12X C13X 120.4(14) . . ?
C8 C13X C12X 121.3(13) . . ?
O17 S7 O18 112.2(3) . . ?
O17 S7 O16 112.3(3) . . ?
O18 S7 O16 111.7(3) . . ?
O17 S7 C15 106.6(3) . . ?
O18 S7 C15 107.3(3) . . ?
O16 S7 C15 106.2(3) . . ?
C16 C15 C20X 104.7(9) . . ?
C16 C15 C16X 35.7(7) . . ?
C20X C15 C16X 121.4(9) . . ?
C16 C15 C20 120.6(9) . . ?
C20X C15 C20 46.4(7) . . ?
C16X C15 C20 107.0(9) . . ?
C16 C15 S7 122.1(7) . . ?
C20X C15 S7 118.2(7) . . ?
C16X C15 S7 120.2(7) . . ?
C20 C15 S7 117.1(6) . . ?
C15 C16 C17 121.1(12) . . ?
C18 C17 C16 121.5(11) . . ?
C17 C18 C17X 35.2(7) . . ?
C17 C18 C19 118.8(9) . . ?
C17X C18 C19 106.9(9) . . ?
C17 C18 C19X 100.7(9) . . ?
C17X C18 C19X 116.5(9) . . ?
C19 C18 C19X 44.0(8) . . ?
C17 C18 C21 122.4(8) . . ?
C17X C18 C21 120.8(8) . . ?
C19 C18 C21 118.7(8) . . ?
C19X C18 C21 122.4(8) . . ?
C18 C19 C20 121.3(11) . . ?
C19 C20 C15 116.5(11) . . ?
C17X C16X C15 118.1(12) . . ?
C16X C17X C18 122.2(12) . . ?
C20X C19X C18 122.5(11) . . ?
C15 C20X C19X 118.4(11) . . ?
O19 S8 O21 113.2(4) . . ?
O19 S8 O20 112.7(3) . . ?
O21 S8 O20 111.0(3) . . ?
O19 S8 C22 106.8(3) . . ?
O21 S8 C22 106.1(3) . . ?
O20 S8 C22 106.5(3) . . ?
C27X C22 C27 17.6(15) . . ?
C27X C22 C23 114.3(10) . . ?
C27 C22 C23 119.4(9) . . ?
C27X C22 C23X 120.0(9) . . ?
C27 C22 C23X 115.1(10) . . ?
C23 C22 C23X 29.4(7) . . ?
C27X C22 S8 121.3(8) . . ?
C27 C22 S8 121.0(8) . . ?
C23 C22 S8 119.3(7) . . ?
C23X C22 S8 118.3(7) . . ?
C24 C23 C22 119.4(11) . . ?
C23 C24 C25 120.8(10) . . ?
C26 C25 C26X 17.4(16) . . ?
C26 C25 C24X 111.3(10) . . ?
C26X C25 C24X 116.6(9) . . ?
C26 C25 C24 117.7(9) . . ?
C26X C25 C24 112.2(10) . . ?
C24X C25 C24 32.9(7) . . ?
C26 C25 C28 121.1(10) . . ?
C26X C25 C28 121.2(9) . . ?
C24X C25 C28 121.5(8) . . ?
C24 C25 C28 120.7(8) . . ?
C25 C26 C27 122.3(14) . . ?
C26 C27 C22 119.5(13) . . ?
C24X C23X C22 117.6(11) . . ?
C23X C24X C25 122.5(10) . . ?
C25 C26X C27X 121.9(14) . . ?
C22 C27X C26X 120.1(13) . . ?

loop_
_geom_bond_atom_site_label_1
_geom_bond_atom_site_label_2
_geom_bond_distance
_geom_bond_site_symmetry_2
_geom_bond_publ_flag
Ge1 S4 2.4270(13) . ?
Ge1 S4 2.4270(13) 2_666 ?
Ge1 S2 2.4457(13) 2_666 ?
Ge1 S2 2.4457(13) . ?
Ge1 S3 2.4929(13) 2_666 ?
Ge1 S3 2.4929(13) . ?
Mo1 O3 2.152(4) . ?
Mo1 O2 2.173(4) . ?
Mo1 O1 2.180(4) . ?
Mo1 S2 2.3304(14) . ?
Mo1 S1 2.3358(14) . ?
Mo1 S4 2.3393(14) . ?
Mo1 Mo2 2.6856(7) . ?
Mo1 Mo3 2.7004(7) . ?
Mo2 O6 2.149(4) . ?
Mo2 O5 2.164(4) . ?
Mo2 O4 2.192(4) . ?
Mo2 S2 2.3349(14) . ?
Mo2 S3 2.3373(14) . ?
Mo2 S1 2.3393(14) . ?
Mo2 Mo3 2.6797(6) . ?
Mo3 O9 2.150(4) . ?
Mo3 O7 2.177(4) . ?
Mo3 O8 2.181(4) . ?
Mo3 S3 2.3394(14) . ?
Mo3 S4 2.3404(14) . ?
Mo3 S1 2.3419(14) . ?
S5 O12 1.444(6) . ?
S5 O11 1.459(6) . ?
S5 O10 1.474(5) . ?
S5 C1 1.768(8) . ?
C1 C2X 1.292(16) . ?
C1 C2 1.381(14) . ?
C1 C6X 1.435(15) . ?
C1 C6 1.448(16) . ?
C2 C3 1.391(19) . ?
C3 C4 1.334(15) . ?
C4 C5 1.356(15) . ?
C4 C3X 1.411(16) . ?
C4 C5X 1.431(17) . ?
C4 C7 1.513(10) . ?
C5 C6 1.39(2) . ?
C2X C3X 1.40(2) . ?
C5X C6X 1.361(19) . ?
S6 O14 1.438(5) . ?
S6 O13 1.449(5) . ?
S6 O15 1.475(5) . ?
S6 C8 1.767(6) . ?
C8 C9 1.336(15) . ?
C8 C13 1.374(16) . ?
C8 C13X 1.387(16) . ?
C8 C9X 1.436(15) . ?
C9 C10 1.40(2) . ?
C10 C11 1.401(18) . ?
C11 C12X 1.335(18) . ?
C11 C10X 1.353(18) . ?
C11 C12 1.41(2) . ?
C11 C14 1.508(10) . ?
C12 C13 1.40(2) . ?
C9X C10X 1.39(2) . ?
C12X C13X 1.40(2) . ?
S7 O17 1.453(5) . ?
S7 O18 1.458(5) . ?
S7 O16 1.463(5) . ?
S7 C15 1.765(6) . ?
C15 C16 1.306(14) . ?
C15 C20X 1.367(14) . ?
C15 C16X 1.394(15) . ?
C15 C20 1.475(14) . ?
C16 C17 1.390(17) . ?
C17 C18 1.371(15) . ?
C18 C17X 1.389(16) . ?
C18 C19 1.391(15) . ?
C18 C19X 1.399(15) . ?
C18 C21 1.503(9) . ?
C19 C20 1.397(18) . ?
C16X C17X 1.38(2) . ?
C19X C20X 1.378(17) . ?
S8 O19 1.450(6) . ?
S8 O21 1.458(6) . ?
S8 O20 1.461(5) . ?
S8 C22 1.761(6) . ?
C22 C27X 1.371(14) . ?
C22 C27 1.385(14) . ?
C22 C23 1.408(13) . ?
C22 C23X 1.422(13) . ?
C23 C24 1.372(14) . ?
C24 C25 1.418(14) . ?
C25 C26 1.363(14) . ?
C25 C26X 1.370(14) . ?
C25 C24X 1.416(14) . ?
C25 C28 1.517(10) . ?
C26 C27 1.379(14) . ?
C23X C24X 1.364(14) . ?
C26X C27X 1.377(15) . ?
